data_4070260
loop_
_publ_author_name
'Meiners, Jenni'
'Friedrich, Anja'
'Herdtweck, Eberhardt'
'Schneider, Sven'

_publ_section_title
;
 Facile Double C&#x2212;H Activation of Tetrahydrofuran by an Iridium PNP
 Pincer Complex
;
_journal_issue 21
_journal_name_full Organometallics
_journal_page_first 6331
_journal_paper_doi 10.1021/om9006906
_journal_volume 28
_journal_year 2009
_chemical_formula_moiety 'C28 H59 Cl Ir N P2'
_chemical_formula_sum 'C28 H59 Cl Ir N P2'
_chemical_formula_weight 699.37
_chemical_name_systematic ?
_space_group_IT_number 2
_symmetry_cell_setting triclinic
_symmetry_Int_Tables_number 2
_symmetry_space_group_name_Hall '-P 1'
_symmetry_space_group_name_H-M 'P -1'
_atom_sites_solution_hydrogens geom
_atom_sites_solution_primary direct
_atom_sites_solution_secondary difmap
_cell_angle_alpha 67.976(1)
_cell_angle_beta 84.985(2)
_cell_angle_gamma 71.147(1)
_cell_formula_units_Z 2
_cell_length_a 10.5995(4)
_cell_length_b 12.0821(4)
_cell_length_c 15.4891(5)
_cell_measurement_reflns_used 9823
_cell_measurement_temperature 173(1)
_cell_measurement_theta_max 25.40
_cell_measurement_theta_min 1.42
_cell_volume 1738.91(11)
_computing_cell_refinement 'SAINT (Bruker, 2008b)'
_computing_data_collection 'APEX II Control Software (Bruker, 2008a)'
_computing_data_reduction 'SAINT (Bruker, 2008b)'
_computing_molecular_graphics 'PLATON (Spek, 2008)'
_computing_publication_material 'PLATON (Spek, 2008)'
_computing_structure_refinement 'SHELXL97 (Sheldrick, 1998)'
_computing_structure_solution 'SIR92 (Altomare, 1994)'
_diffrn_ambient_temperature 173(1)
_diffrn_detector ' CCD plate '
_diffrn_detector_area_resol_mean 16
_diffrn_measured_fraction_theta_full 0.960
_diffrn_measured_fraction_theta_max 0.960
_diffrn_measurement_device ' \k-geometry diffractometer '
_diffrn_measurement_device_type ' Bruker APEX-II CCD '
_diffrn_measurement_method ' phi- and omega-rotation '
_diffrn_radiation_monochromator graphite
_diffrn_radiation_source 'rotating anode FR591'
_diffrn_radiation_type 'Mo K\a'
_diffrn_radiation_wavelength 0.71073
_diffrn_reflns_av_R_equivalents 0.0353
_diffrn_reflns_av_sigmaI/netI 0.0134
_diffrn_reflns_limit_h_max 12
_diffrn_reflns_limit_h_min -12
_diffrn_reflns_limit_k_max 13
_diffrn_reflns_limit_k_min -12
_diffrn_reflns_limit_l_max 18
_diffrn_reflns_limit_l_min -18
_diffrn_reflns_number 86394
_diffrn_reflns_theta_full 25.40
_diffrn_reflns_theta_max 25.40
_diffrn_reflns_theta_min 1.42
_diffrn_standards_decay_% 0
_exptl_absorpt_coefficient_mu 4.023
_exptl_absorpt_correction_T_max 0.5440
_exptl_absorpt_correction_T_min 0.2689
_exptl_absorpt_correction_type multi-scan
_exptl_absorpt_process_details 'SADABS, Bruker, 2008b'
_exptl_crystal_colour colorless
_exptl_crystal_density_diffrn 1.336
_exptl_crystal_density_meas ?
_exptl_crystal_density_method none
_exptl_crystal_description fragment
_exptl_crystal_F_000 716
_exptl_crystal_size_max 0.56
_exptl_crystal_size_mid 0.36
_exptl_crystal_size_min 0.15
_refine_diff_density_max 1.661
_refine_diff_density_min -1.169
_refine_diff_density_rms 0.078
_refine_ls_extinction_method none
_refine_ls_goodness_of_fit_ref 1.212
_refine_ls_hydrogen_treatment constr
_refine_ls_matrix_type full
_refine_ls_number_parameters 329
_refine_ls_number_reflns 6145
_refine_ls_number_restraints 0
_refine_ls_restrained_S_all 1.212
_refine_ls_R_factor_all 0.0244
_refine_ls_R_factor_gt 0.0221
_refine_ls_shift/su_max 0.001
_refine_ls_shift/su_mean 0.000
_refine_ls_structure_factor_coef Fsqd
_refine_ls_weighting_details 'w=1/[\s^2^(Fo^2^)+(0.0132P)^2^+3.2243P] where P=(Fo^2^+2Fc^2^)/3'
_refine_ls_weighting_scheme sigma
_refine_ls_wR_factor_gt 0.0510
_refine_ls_wR_factor_ref 0.0529
_reflns_number_gt 5820
_reflns_number_total 6145
_reflns_threshold_expression I>2\s(I)
_cod_data_source_file om9006906_si_001.cif
_cod_data_source_block MEID-6106-173
_cod_depositor_comments
;
The following automatic conversions were performed:

'_symmetry_cell_setting' value 'Triclinic' changed to 'triclinic'
according to /home/saulius/struct/CIF-dictionaries/cif_core.dic
dictionary named 'cif_core.dic' version 2.4.2 from 2011-04-26.

Automatic conversion script
Id: cif_fix_values 1715 2011-07-08 13:25:40Z adriana 

The following automatic conversions were performed:

'_exptl_crystal_density_meas' value 'none' was changed to '?' - the
value is perceived as not measured.

Automatic conversion script
Id: cif_fix_values 3008 2015-01-20 13:52:24Z robertas 
;
_cod_database_code 4070260

loop_
_symmetry_equiv_pos_site_id
_symmetry_equiv_pos_as_xyz
1 x,y,z
2 -x,-y,-z

loop_
_atom_site_aniso_label
_atom_site_aniso_U_11
_atom_site_aniso_U_22
_atom_site_aniso_U_33
_atom_site_aniso_U_23
_atom_site_aniso_U_13
_atom_site_aniso_U_12
Ir1 0.0306(1) 0.0333(1) 0.0244(1) -0.0116(1) 0.0011(1) -0.0127(1)
Cl1 0.0515(5) 0.0583(6) 0.0278(4) -0.0159(4) 0.0041(4) -0.0238(4)
P1 0.0381(5) 0.0322(5) 0.0351(5) -0.0138(4) -0.0016(4) -0.0093(4)
P2 0.0293(4) 0.0469(6) 0.0313(4) -0.0181(4) -0.0008(3) -0.0074(4)
N1 0.0397(16) 0.0483(19) 0.0285(14) -0.0159(13) 0.0013(12) -0.0233(14)
C1 0.0335(17) 0.039(2) 0.0386(18) -0.0196(15) 0.0039(14) -0.0152(15)
C2 0.068(3) 0.044(2) 0.051(2) -0.0164(18) -0.0050(19) -0.034(2)
C3 0.060(3) 0.043(2) 0.054(2) -0.0257(19) -0.0044(19) -0.0143(19)
C4 0.047(2) 0.073(3) 0.048(2) -0.028(2) 0.0111(17) -0.037(2)
C5 0.0341(19) 0.077(3) 0.043(2) -0.028(2) 0.0000(16) -0.0177(19)
C6 0.041(2) 0.055(3) 0.070(3) -0.031(2) 0.012(2) -0.0068(19)
C7 0.069(4) 0.070(4) 0.134(6) -0.052(4) 0.015(3) 0.008(3)
C8 0.063(3) 0.117(5) 0.071(3) -0.034(3) 0.031(3) -0.012(3)
C9 0.052(3) 0.111(5) 0.146(6) -0.072(5) 0.037(3) -0.040(3)
C10 0.063(3) 0.039(2) 0.043(2) -0.0053(17) -0.0126(19) -0.0085(19)
C11 0.077(3) 0.065(3) 0.038(2) 0.003(2) 0.000(2) -0.019(2)
C12 0.075(3) 0.088(4) 0.065(3) -0.022(3) -0.027(3) -0.008(3)
C13 0.144(6) 0.037(3) 0.075(4) -0.002(2) -0.015(4) -0.016(3)
C14 0.043(2) 0.051(3) 0.053(2) -0.0166(19) -0.0020(18) -0.0040(18)
C15 0.064(3) 0.057(3) 0.049(2) -0.007(2) 0.001(2) -0.006(2)
C16 0.048(3) 0.067(3) 0.079(3) -0.015(3) -0.014(2) 0.006(2)
C17 0.059(3) 0.054(3) 0.085(4) -0.028(3) 0.001(2) -0.006(2)
C18 0.038(2) 0.074(3) 0.038(2) -0.029(2) 0.0048(16) -0.0088(19)
C19 0.045(2) 0.110(4) 0.059(3) -0.045(3) 0.011(2) -0.009(3)
C20 0.063(3) 0.087(4) 0.038(2) -0.020(2) 0.021(2) -0.018(2)
C21 0.052(2) 0.100(4) 0.054(3) -0.052(3) 0.003(2) -0.015(2)
C22 0.082(10) 0.088(12) 0.050(5) -0.046(7) 0.023(7) -0.060(9)
C23 0.094(9) 0.049(6) 0.073(5) -0.021(4) 0.004(5) -0.029(5)
C24 0.090(4) 0.067(4) 0.130(6) -0.044(4) 0.016(4) -0.038(3)
C25 0.088(4) 0.070(4) 0.130(5) -0.066(4) 0.027(4) -0.033(3)
C26 0.082(4) 0.106(5) 0.083(4) -0.060(4) 0.000(3) -0.046(3)
C27 0.057(3) 0.081(4) 0.065(3) -0.031(3) -0.015(2) -0.027(2)
C28 0.045(2) 0.047(2) 0.045(2) -0.0219(18) -0.0015(16) -0.0190(17)
C24A 0.090(4) 0.067(4) 0.130(6) -0.044(4) 0.016(4) -0.038(3)
C23A 0.037(7) 0.056(8) 0.057(7) -0.024(6) 0.006(5) -0.026(6)
C22A 0.033(7) 0.034(9) 0.045(9) -0.014(6) 0.024(5) -0.014(5)

loop_
_atom_site_label
_atom_site_type_symbol
_atom_site_thermal_displace_type
_atom_site_fract_x
_atom_site_fract_y
_atom_site_fract_z
_atom_site_occupancy
_atom_site_U_iso_or_equiv
_atom_site_calc_flag
_atom_site_refinement_flags
Ir1 Ir Uani 0.12755(1) 0.50435(1) 0.19985(1) 1.000 0.0285(1) . .
Cl1 Cl Uani 0.14483(9) 0.57425(10) 0.02238(6) 1.000 0.0443(3) . .
P1 P Uani 0.29407(9) 0.31024(9) 0.22792(6) 1.000 0.0350(3) . .
P2 P Uani -0.08244(8) 0.65034(9) 0.20212(6) 1.000 0.0358(3) . .
N1 N Uani 0.0040(3) 0.4073(3) 0.16717(19) 1.000 0.0358(10) . .
C1 C Uani 0.2577(3) 0.5855(3) 0.2287(2) 1.000 0.0346(11) . .
C2 C Uani 0.0623(4) 0.2698(4) 0.1966(3) 1.000 0.0499(14) . .
C3 C Uani 0.2097(4) 0.2369(4) 0.1763(3) 1.000 0.0500(14) . .
C4 C Uani -0.1360(4) 0.4419(4) 0.1943(3) 1.000 0.0502(14) . .
C5 C Uani -0.1940(4) 0.5834(4) 0.1659(3) 1.000 0.0494(14) . .
C6 C Uani 0.4616(4) 0.2887(4) 0.1688(3) 1.000 0.0557(16) . .
C7 C Uani 0.5474(6) 0.1500(5) 0.1939(5) 1.000 0.095(3) . .
C8 C Uani 0.4362(5) 0.3449(6) 0.0634(4) 1.000 0.090(2) . .
C9 C Uani 0.5413(5) 0.3601(6) 0.1919(5) 1.000 0.094(3) . .
C10 C Uani 0.3266(4) 0.1998(4) 0.3568(3) 1.000 0.0523(14) . .
C11 C Uani 0.2056(5) 0.2341(5) 0.4148(3) 1.000 0.0674(16) . .
C12 C Uani 0.4436(5) 0.2125(6) 0.3994(4) 1.000 0.0805(19) . .
C13 C Uani 0.3519(7) 0.0619(5) 0.3696(4) 1.000 0.093(3) . .
C14 C Uani -0.1446(4) 0.8223(4) 0.1195(3) 1.000 0.0523(14) . .
C15 C Uani -0.0784(5) 0.8296(5) 0.0260(3) 1.000 0.0638(16) . .
C16 C Uani -0.2974(4) 0.8738(5) 0.0984(4) 1.000 0.0734(17) . .
C17 C Uani -0.1018(5) 0.9083(5) 0.1544(4) 1.000 0.0682(19) . .
C18 C Uani -0.1385(4) 0.6448(4) 0.3236(3) 1.000 0.0499(14) . .
C19 C Uani -0.2780(4) 0.7372(6) 0.3258(3) 1.000 0.0716(18) . .
C20 C Uani -0.1450(5) 0.5133(5) 0.3833(3) 1.000 0.0663(18) . .
C21 C Uani -0.0357(4) 0.6723(5) 0.3700(3) 1.000 0.0638(18) . .
C22 C Uani 0.2925(15) 0.6849(17) 0.1474(11) 0.633(14) 0.060(5) . .
C23 C Uani 0.2815(12) 0.7993(8) 0.1223(6) 0.633(14) 0.071(4) . .
C24 C Uani 0.3331(6) 0.8546(6) 0.1880(5) 0.633(14) 0.091(3) . .
C25 C Uani 0.2670(6) 0.8263(6) 0.2782(5) 1.000 0.086(3) . .
C26 C Uani 0.3561(6) 0.7162(6) 0.3610(4) 1.000 0.078(3) . .
C27 C Uani 0.4124(5) 0.5914(5) 0.3452(3) 1.000 0.0639(19) . .
C28 C Uani 0.3065(4) 0.5529(4) 0.3143(3) 1.000 0.0428(12) . .
C24A C Uani 0.3331(6) 0.8546(6) 0.1880(5) 0.367(14) 0.091(3) . .
C23A C Uani 0.3839(13) 0.7584(12) 0.1460(9) 0.367(14) 0.046(4) . .
C22A C Uani 0.330(2) 0.655(2) 0.1407(18) 0.367(14) 0.038(5) . .
H21 H Uiso 0.01620 0.23820 0.16250 1.000 0.0600 calc R
H2 H Uiso -0.00080 0.43640 0.10240 1.000 0.0430 calc R
H32 H Uiso 0.25140 0.14440 0.20220 1.000 0.0600 calc R
H22 H Uiso 0.05070 0.22960 0.26410 1.000 0.0600 calc R
H31 H Uiso 0.22050 0.26650 0.10810 1.000 0.0600 calc R
H51 H Uiso -0.28140 0.60410 0.19460 1.000 0.0590 calc R
H52 H Uiso -0.20900 0.62240 0.09740 1.000 0.0590 calc R
H71 H Uiso 0.49750 0.10480 0.17730 1.000 0.1420 calc R
H72 H Uiso 0.56960 0.11140 0.26100 1.000 0.1420 calc R
H73 H Uiso 0.62980 0.14550 0.15940 1.000 0.1420 calc R
H41 H Uiso -0.14060 0.40100 0.26260 1.000 0.0600 calc R
H42 H Uiso -0.18900 0.41170 0.16380 1.000 0.0600 calc R
H1 H Uiso 0.11880 0.44300 0.30540 1.000 0.0340 . .
H91 H Uiso 0.55930 0.32690 0.25940 1.000 0.1410 calc R
H92 H Uiso 0.48990 0.44970 0.17110 1.000 0.1410 calc R
H93 H Uiso 0.62600 0.34940 0.16010 1.000 0.1410 calc R
H111 H Uiso 0.19520 0.31590 0.41830 1.000 0.1020 calc R
H112 H Uiso 0.21950 0.16970 0.47790 1.000 0.1020 calc R
H113 H Uiso 0.12510 0.23840 0.38540 1.000 0.1020 calc R
H121 H Uiso 0.43030 0.30160 0.38590 1.000 0.1200 calc R
H122 H Uiso 0.52680 0.17690 0.37250 1.000 0.1200 calc R
H123 H Uiso 0.44880 0.16720 0.46700 1.000 0.1200 calc R
H131 H Uiso 0.42690 0.03610 0.33220 1.000 0.1400 calc R
H132 H Uiso 0.27180 0.05310 0.34940 1.000 0.1400 calc R
H133 H Uiso 0.37300 0.00860 0.43550 1.000 0.1400 calc R
H81 H Uiso 0.39230 0.29660 0.04510 1.000 0.1350 calc R
H82 H Uiso 0.52130 0.34170 0.03250 1.000 0.1350 calc R
H83 H Uiso 0.37870 0.43260 0.04490 1.000 0.1350 calc R
H161 H Uiso -0.34410 0.86860 0.15660 1.000 0.1090 calc R
H162 H Uiso -0.32280 0.82370 0.06990 1.000 0.1090 calc R
H163 H Uiso -0.32190 0.96170 0.05550 1.000 0.1090 calc R
H171 H Uiso -0.15170 0.91510 0.20950 1.000 0.1020 calc R
H172 H Uiso -0.12030 0.99200 0.10530 1.000 0.1020 calc R
H173 H Uiso -0.00610 0.87280 0.17090 1.000 0.1020 calc R
H191 H Uiso -0.34270 0.72640 0.29070 1.000 0.1070 calc R
H192 H Uiso -0.27500 0.82370 0.29760 1.000 0.1070 calc R
H193 H Uiso -0.30460 0.72010 0.39050 1.000 0.1070 calc R
H201 H Uiso -0.06130 0.45020 0.37940 1.000 0.0990 calc R
H202 H Uiso -0.21950 0.49910 0.36060 1.000 0.0990 calc R
H203 H Uiso -0.15830 0.50660 0.44830 1.000 0.0990 calc R
H211 H Uiso 0.05220 0.61050 0.37280 1.000 0.0960 calc R
H212 H Uiso -0.06240 0.66680 0.43330 1.000 0.0960 calc R
H213 H Uiso -0.03150 0.75700 0.33360 1.000 0.0960 calc R
H221 H Uiso 0.38930 0.64590 0.14250 0.633(14) 0.0720 calc .
H222 H Uiso 0.24990 0.68220 0.09410 0.633(14) 0.0720 calc .
H231 H Uiso 0.18550 0.84670 0.10760 0.633(14) 0.0850 calc .
H232 H Uiso 0.32760 0.82170 0.06290 0.633(14) 0.0850 calc .
H241 H Uiso 0.43100 0.81640 0.19880 0.633(14) 0.1090 calc .
H242 H Uiso 0.31290 0.94670 0.15640 0.633(14) 0.1090 calc .
H251 H Uiso 0.18650 0.80540 0.27120 1.000 0.1040 calc R
H252 H Uiso 0.23730 0.90290 0.29380 1.000 0.1040 calc R
H261 H Uiso 0.43140 0.74100 0.37270 1.000 0.0940 calc R
H262 H Uiso 0.30280 0.70280 0.41760 1.000 0.0940 calc R
H271 H Uiso 0.48060 0.59910 0.29730 1.000 0.0770 calc R
H272 H Uiso 0.45700 0.52430 0.40380 1.000 0.0770 calc R
H281 H Uiso 0.26970 0.49770 0.36280 1.000 0.0510 calc R
H151 H Uiso 0.01880 0.80130 0.03540 1.000 0.0960 calc R
H152 H Uiso -0.10820 0.91670 -0.01850 1.000 0.0960 calc R
H153 H Uiso -0.10360 0.77550 0.00140 1.000 0.0960 calc R
H223 H Uiso 0.40630 0.59030 0.12810 0.367(14) 0.0460 calc .
H224 H Uiso 0.26690 0.69430 0.08630 0.367(14) 0.0460 calc .
H233 H Uiso 0.47510 0.71120 0.17410 0.367(14) 0.0560 calc .
H234 H Uiso 0.39620 0.80700 0.08000 0.367(14) 0.0560 calc .
H243 H Uiso 0.26920 0.92840 0.14200 0.367(14) 0.1090 calc .
H244 H Uiso 0.40930 0.88120 0.19530 0.367(14) 0.1090 calc .

loop_
_atom_type_symbol
_atom_type_description
_atom_type_scat_dispersion_real
_atom_type_scat_dispersion_imag
_atom_type_scat_source
P P 0.1023 0.0942 'International Tables Vol C Tables 4.2.6.8 and 6.1.1.4'
N N 0.0061 0.0033 'International Tables Vol C Tables 4.2.6.8 and 6.1.1.4'
Ir Ir -1.4442 7.9887 'International Tables Vol C Tables 4.2.6.8 and 6.1.1.4'
Cl Cl 0.1484 0.1585 'International Tables Vol C Tables 4.2.6.8 and 6.1.1.4'
H H 0.0000 0.0000 'International Tables Vol C Tables 4.2.6.8 and 6.1.1.4'
C C 0.0033 0.0016 'International Tables Vol C Tables 4.2.6.8 and 6.1.1.4'

loop_
_geom_angle_atom_site_label_1
_geom_angle_atom_site_label_2
_geom_angle_atom_site_label_3
_geom_angle
_geom_angle_publ_flag
Cl1 Ir1 P1 93.54(3) yes
Cl1 Ir1 P2 97.50(3) yes
Cl1 Ir1 N1 78.93(8) yes
Cl1 Ir1 C1 99.73(8) yes
P1 Ir1 P2 159.49(3) yes
P1 Ir1 N1 82.60(9) yes
P1 Ir1 C1 93.14(10) yes
P2 Ir1 N1 82.63(9) yes
P2 Ir1 C1 101.92(10) yes
N1 Ir1 C1 175.42(13) yes
C1 Ir1 H1 87.00 no
N1 Ir1 H1 94.00 no
P2 Ir1 H1 87.00 no
Cl1 Ir1 H1 171.00 no
P1 Ir1 H1 80.00 no
Ir1 P1 C10 115.32(15) yes
C3 P1 C6 101.9(2) yes
C3 P1 C10 104.3(2) yes
C6 P1 C10 107.7(2) yes
Ir1 P1 C6 124.53(15) yes
Ir1 P1 C3 99.67(15) yes
C14 P2 C18 107.3(2) yes
Ir1 P2 C18 114.38(15) yes
Ir1 P2 C5 100.76(15) yes
Ir1 P2 C14 125.89(14) yes
C5 P2 C14 101.2(2) yes
C5 P2 C18 103.7(2) yes
Ir1 N1 C2 115.7(3) yes
Ir1 N1 C4 115.0(3) yes
C2 N1 C4 110.7(3) yes
C4 N1 H2 105.00 no
Ir1 N1 H2 105.00 no
C2 N1 H2 105.00 no
Ir1 C1 C22 116.1(7) yes
Ir1 C1 C28 122.8(3) yes
Ir1 C1 C22A 114.8(9) yes
C22 C1 C28 121.1(7) no
C22A C1 C28 119.8(9) no
N1 C2 C3 109.3(4) yes
P1 C3 C2 110.7(3) yes
N1 C4 C5 110.3(4) yes
P2 C5 C4 112.0(3) yes
P1 C6 C7 113.7(4) yes
P1 C6 C9 110.6(4) yes
C7 C6 C8 107.0(5) no
P1 C6 C8 109.0(3) yes
C7 C6 C9 109.4(5) no
C8 C6 C9 107.0(5) no
C12 C10 C13 110.2(5) no
P1 C10 C11 111.0(3) yes
P1 C10 C12 110.8(3) yes
P1 C10 C13 112.2(3) yes
C11 C10 C12 106.2(4) no
C11 C10 C13 106.3(4) no
P2 C14 C16 114.0(3) yes
P2 C14 C17 111.9(3) yes
C15 C14 C16 106.5(4) no
C15 C14 C17 107.2(4) no
C16 C14 C17 109.9(4) no
P2 C14 C15 107.0(3) yes
P2 C18 C19 114.6(3) yes
P2 C18 C20 109.8(3) yes
P2 C18 C21 109.0(3) yes
C19 C18 C20 106.2(4) no
C19 C18 C21 108.8(4) no
C20 C18 C21 108.2(4) no
C1 C22 C23 138.2(15) no
C1 C22A C23A 118.0(17) no
C22 C23 C24 122.2(10) no
C22A C23A C24A 132.9(14) no
C23 C24 C25 110.1(6) no
C23A C24A C25 120.5(8) no
C24A C25 C26 114.6(6) no
C24 C25 C26 114.6(6) no
C25 C26 C27 114.2(5) no
C26 C27 C28 113.2(5) no
C1 C28 C27 129.2(4) no
N1 C2 H21 110.00 no
N1 C2 H22 110.00 no
C3 C2 H21 110.00 no
C3 C2 H22 110.00 no
H21 C2 H22 108.00 no
P1 C3 H31 109.00 no
P1 C3 H32 110.00 no
C2 C3 H31 110.00 no
C2 C3 H32 110.00 no
H31 C3 H32 108.00 no
N1 C4 H41 110.00 no
N1 C4 H42 110.00 no
C5 C4 H41 110.00 no
C5 C4 H42 110.00 no
H41 C4 H42 108.00 no
P2 C5 H51 109.00 no
P2 C5 H52 109.00 no
C4 C5 H51 109.00 no
C4 C5 H52 109.00 no
H51 C5 H52 108.00 no
C6 C7 H71 109.00 no
C6 C7 H72 110.00 no
C6 C7 H73 109.00 no
H71 C7 H72 109.00 no
H71 C7 H73 109.00 no
H72 C7 H73 109.00 no
C6 C8 H81 109.00 no
C6 C8 H82 109.00 no
C6 C8 H83 109.00 no
H81 C8 H82 109.00 no
H81 C8 H83 110.00 no
H82 C8 H83 109.00 no
C6 C9 H91 109.00 no
C6 C9 H92 110.00 no
C6 C9 H93 110.00 no
H91 C9 H92 109.00 no
H91 C9 H93 109.00 no
H92 C9 H93 109.00 no
C10 C11 H111 109.00 no
C10 C11 H112 109.00 no
C10 C11 H113 109.00 no
H111 C11 H112 109.00 no
H111 C11 H113 110.00 no
H112 C11 H113 110.00 no
C10 C12 H121 109.00 no
C10 C12 H122 109.00 no
C10 C12 H123 110.00 no
H121 C12 H122 109.00 no
H121 C12 H123 109.00 no
H122 C12 H123 109.00 no
C10 C13 H131 109.00 no
C10 C13 H132 109.00 no
C10 C13 H133 109.00 no
H131 C13 H132 110.00 no
H131 C13 H133 110.00 no
H132 C13 H133 109.00 no
C14 C15 H151 109.00 no
C14 C15 H152 109.00 no
C14 C15 H153 110.00 no
H151 C15 H152 109.00 no
H151 C15 H153 109.00 no
H152 C15 H153 109.00 no
C14 C16 H161 109.00 no
C14 C16 H162 110.00 no
C14 C16 H163 109.00 no
H161 C16 H162 109.00 no
H161 C16 H163 109.00 no
H162 C16 H163 110.00 no
C14 C17 H171 109.00 no
C14 C17 H172 110.00 no
C14 C17 H173 110.00 no
H171 C17 H172 109.00 no
H171 C17 H173 109.00 no
H172 C17 H173 110.00 no
C18 C19 H191 109.00 no
C18 C19 H192 109.00 no
C18 C19 H193 109.00 no
H191 C19 H192 110.00 no
H191 C19 H193 110.00 no
H192 C19 H193 109.00 no
C18 C20 H201 109.00 no
C18 C20 H202 109.00 no
C18 C20 H203 109.00 no
H201 C20 H202 110.00 no
H201 C20 H203 109.00 no
H202 C20 H203 109.00 no
C18 C21 H211 109.00 no
C18 C21 H212 109.00 no
C18 C21 H213 110.00 no
H211 C21 H212 109.00 no
H211 C21 H213 110.00 no
H212 C21 H213 109.00 no
C1 C22 H221 103.00 no
C1 C22 H222 103.00 no
C23 C22 H221 103.00 no
C23 C22 H222 103.00 no
H221 C22 H222 105.00 no
C23A C22A H223 108.00 no
C23A C22A H224 108.00 no
H223 C22A H224 107.00 no
C1 C22A H223 108.00 no
C1 C22A H224 108.00 no
C24 C23 H232 107.00 no
C22 C23 H231 107.00 no
H231 C23 H232 107.00 no
C24 C23 H231 107.00 no
C22 C23 H232 107.00 no
C24A C23A H234 104.00 no
C24A C23A H233 104.00 no
C22A C23A H233 104.00 no
C22A C23A H234 104.00 no
H233 C23A H234 105.00 no
C25 C24 H242 110.00 no
H241 C24 H242 108.00 no
C25 C24 H241 110.00 no
C23 C24 H241 110.00 no
C23 C24 H242 110.00 no
C23A C24A H243 107.00 no
C23A C24A H244 107.00 no
H243 C24A H244 107.00 no
C25 C24A H243 107.00 no
C25 C24A H244 107.00 no
C26 C25 H252 109.00 no
C24 C25 H251 109.00 no
C24 C25 H252 109.00 no
C26 C25 H251 109.00 no
H251 C25 H252 108.00 no
C24A C25 H251 109.00 no
C24A C25 H252 109.00 no
C25 C26 H261 109.00 no
C25 C26 H262 109.00 no
C27 C26 H261 109.00 no
C27 C26 H262 109.00 no
H261 C26 H262 108.00 no
C26 C27 H271 109.00 no
C26 C27 H272 109.00 no
C28 C27 H271 109.00 no
C28 C27 H272 109.00 no
H271 C27 H272 108.00 no
C1 C28 H281 115.00 no
C27 C28 H281 115.00 no

loop_
_geom_bond_atom_site_label_1
_geom_bond_atom_site_label_2
_geom_bond_distance
_geom_bond_publ_flag
Ir1 Cl1 2.5639(9) yes
Ir1 P1 2.3449(11) yes
Ir1 P2 2.3584(10) yes
Ir1 N1 2.214(3) yes
Ir1 C1 2.092(3) yes
Ir1 H1 1.5300 no
P1 C6 1.912(5) yes
P1 C10 1.926(4) yes
P1 C3 1.842(5) yes
P2 C14 1.912(5) yes
P2 C18 1.906(4) yes
P2 C5 1.855(5) yes
N1 C4 1.475(6) yes
N1 C2 1.472(6) yes
N1 H2 0.9300 no
C1 C22 1.495(17) no
C1 C28 1.333(5) no
C1 C22A 1.59(3) no
C2 C3 1.518(6) no
C4 C5 1.516(7) no
C6 C8 1.525(7) no
C6 C9 1.530(8) no
C6 C7 1.541(8) no
C10 C13 1.536(8) no
C10 C11 1.536(7) no
C10 C12 1.529(7) no
C14 C17 1.532(8) no
C14 C16 1.551(7) no
C14 C15 1.538(6) no
C18 C20 1.530(7) no
C18 C19 1.545(8) no
C18 C21 1.538(7) no
C22 C23 1.26(2) no
C22A C23A 1.56(3) no
C23 C24 1.620(13) no
C23A C24A 1.472(16) no
C24 C25 1.478(10) no
C24A C25 1.478(10) no
C25 C26 1.558(10) no
C26 C27 1.536(9) no
C27 C28 1.518(7) no
C2 H21 0.9900 no
C2 H22 0.9900 no
C3 H31 0.9900 no
C3 H32 0.9900 no
C4 H41 0.9900 no
C4 H42 0.9900 no
C5 H51 0.9900 no
C5 H52 0.9900 no
C7 H71 0.9800 no
C7 H72 0.9800 no
C7 H73 0.9800 no
C8 H81 0.9800 no
C8 H82 0.9800 no
C8 H83 0.9800 no
C9 H91 0.9800 no
C9 H92 0.9800 no
C9 H93 0.9800 no
C11 H111 0.9800 no
C11 H112 0.9800 no
C11 H113 0.9800 no
C12 H121 0.9800 no
C12 H122 0.9800 no
C12 H123 0.9800 no
C13 H131 0.9800 no
C13 H132 0.9800 no
C13 H133 0.9800 no
C15 H151 0.9800 no
C15 H152 0.9800 no
C15 H153 0.9800 no
C16 H161 0.9800 no
C16 H162 0.9800 no
C16 H163 0.9800 no
C17 H171 0.9800 no
C17 H172 0.9800 no
C17 H173 0.9800 no
C19 H191 0.9800 no
C19 H192 0.9800 no
C19 H193 0.9800 no
C20 H201 0.9800 no
C20 H202 0.9800 no
C20 H203 0.9800 no
C21 H211 0.9800 no
C21 H212 0.9800 no
C21 H213 0.9800 no
C22 H221 0.9900 no
C22 H222 0.9900 no
C22A H223 0.9900 no
C22A H224 0.9900 no
C23 H231 0.9900 no
C23 H232 0.9900 no
C23A H233 0.9900 no
C23A H234 0.9900 no
C24 H241 0.9900 no
C24 H242 0.9900 no
C24A H243 0.9900 no
C24A H244 0.9900 no
C25 H251 0.9900 no
C25 H252 0.9900 no
C26 H261 0.9900 no
C26 H262 0.9900 no
C27 H272 0.9900 no
C27 H271 0.9900 no
C28 H281 0.9500 no
